data_7719221
loop_
_publ_author_name
'Belviso, Sandra'
'Larotonda, Giuseppe'
'Santoro, Ernesto'
'Santarsiere, Alessandro'
'Tuzi, Angela'

_publ_section_title
;
 Synthesis, electronic properties, structural studies, and catalytic
 activity of peripherally metalated
 &#x3b2;-&#x3b7;<sup>1</sup>-Pd(II)-thioalkyl porphyrazine.
;
_journal_issue 30
_journal_name_full 'Dalton transactions (Cambridge, England : 2003)'
_journal_page_first 11563
_journal_page_last 11572
_journal_paper_doi 10.1039/d5dt01394a
_journal_volume 54
_journal_year 2025
_chemical_formula_moiety 'C66 H67 Br0.02 Cl0.98 N8 P2 Pd S7, C H2 Cl2'
_chemical_formula_sum 'C67 H69 Br0.02 Cl2.98 N8 P2 Pd S7'
_chemical_formula_weight 1485.85
_space_group_crystal_system triclinic
_space_group_IT_number 2
_space_group_name_Hall '-P 1'
_space_group_name_H-M_alt 'P -1'
_atom_sites_solution_hydrogens mixed
_atom_sites_solution_primary direct
_atom_sites_solution_secondary difmap
_audit_creation_method SHELXL-2019/2
_audit_update_record
;
2025-05-30 deposited with the CCDC.	2025-07-07 downloaded from the CCDC.
;
_cell_angle_alpha 103.771(8)
_cell_angle_beta 107.797(13)
_cell_angle_gamma 98.259(10)
_cell_formula_units_Z 2
_cell_length_a 13.0130(19)
_cell_length_b 14.2340(12)
_cell_length_c 20.382(4)
_cell_measurement_reflns_used 233
_cell_measurement_temperature 173(2)
_cell_measurement_theta_max 21.282
_cell_measurement_theta_min 3.795
_cell_volume 3394.4(10)
_computing_cell_refinement 'Dirax/lsq (Duisenberg & Schreurs 1989-2000)'
_computing_data_collection 'Collect (Nonius BV, 1997-2000)'
_computing_data_reduction 'EvalCCD (Duisenberg & Schreurs 1990-2000)'
_computing_molecular_graphics 'Ortep-3 for Windows (Farrugia, 2012)'
_computing_publication_material 'WinGX (Farrugia, 2012)'
_computing_structure_refinement 'SHELXL-2019/2 (Sheldrick, 2019)'
_computing_structure_solution 'SIR97 (Altomare et al. 1999)'
_diffrn_ambient_temperature 173(2)
_diffrn_detector 'CCD plate'
_diffrn_detector_area_resol_mean 9
_diffrn_measured_fraction_theta_full 0.998
_diffrn_measured_fraction_theta_max 0.993
_diffrn_measurement_device_type 'Bruker-Nonius KappaCCD'
_diffrn_measurement_method 'CCD rotation images, thick slices'
_diffrn_radiation_monochromator graphite
_diffrn_radiation_source 'fine-focus sealed tube'
_diffrn_radiation_type MoK\a
_diffrn_radiation_wavelength 0.71073
_diffrn_reflns_av_R_equivalents 0.0644
_diffrn_reflns_av_unetI/netI 0.0798
_diffrn_reflns_Laue_measured_fraction_full 0.998
_diffrn_reflns_Laue_measured_fraction_max 0.993
_diffrn_reflns_limit_h_max 16
_diffrn_reflns_limit_h_min -15
_diffrn_reflns_limit_k_max 16
_diffrn_reflns_limit_k_min -18
_diffrn_reflns_limit_l_max 26
_diffrn_reflns_limit_l_min -26
_diffrn_reflns_number 41490
_diffrn_reflns_point_group_measured_fraction_full 0.998
_diffrn_reflns_point_group_measured_fraction_max 0.993
_diffrn_reflns_theta_full 25.242
_diffrn_reflns_theta_max 27.483
_diffrn_reflns_theta_min 2.899
_diffrn_source 'Enraf Nonius FR590'
_exptl_absorpt_coefficient_mu 0.707
_exptl_absorpt_correction_T_max 0.940
_exptl_absorpt_correction_T_min 0.837
_exptl_absorpt_correction_type multi-scan
_exptl_absorpt_process_details
;
SADABS(Bruker 2002)
;
_exptl_crystal_colour black
_exptl_crystal_density_diffrn 1.454
_exptl_crystal_description block
_exptl_crystal_F_000 1532
_exptl_crystal_size_max 0.200
_exptl_crystal_size_mid 0.150
_exptl_crystal_size_min 0.080
_refine_diff_density_max 0.524
_refine_diff_density_min -0.450
_refine_diff_density_rms 0.088
_refine_ls_extinction_method none
_refine_ls_goodness_of_fit_ref 1.030
_refine_ls_hydrogen_treatment mixed
_refine_ls_matrix_type full
_refine_ls_number_parameters 884
_refine_ls_number_reflns 15457
_refine_ls_number_restraints 42
_refine_ls_restrained_S_all 1.029
_refine_ls_R_factor_all 0.0848
_refine_ls_R_factor_gt 0.0459
_refine_ls_shift/su_max 0.014
_refine_ls_shift/su_mean 0.000
_refine_ls_structure_factor_coef Fsqd
_refine_ls_weighting_details 'w=1/[\s^2^(Fo^2^)+(0.0228P)^2^+1.9565P] where P=(Fo^2^+2Fc^2^)/3'
_refine_ls_weighting_scheme calc
_refine_ls_wR_factor_gt 0.0786
_refine_ls_wR_factor_ref 0.0902
_reflns_Friedel_coverage 0.000
_reflns_number_gt 10813
_reflns_number_total 15457
_reflns_threshold_expression 'I > 2\s(I)'
_cod_data_source_file d5dt01394a2.cif
_cod_data_source_block shelx
_cod_database_code 7719221
_shelx_shelxl_version_number 2019/2
_shelx_space_group_comment
;
The symmetry employed for this shelxl refinement is uniquely defined
by the following loop, which should always be used as a source of
symmetry information in preference to the above space-group names.
They are only intended as comments.
;
_shelx_estimated_absorpt_t_min 0.872
_shelx_estimated_absorpt_t_max 0.946

loop_
_space_group_symop_operation_xyz
'x, y, z'
'-x, -y, -z'

loop_
_atom_site_label
_atom_site_type_symbol
_atom_site_fract_x
_atom_site_fract_y
_atom_site_fract_z
_atom_site_U_iso_or_equiv
_atom_site_adp_type
_atom_site_occupancy
_atom_site_site_symmetry_order
_atom_site_calc_flag
_atom_site_refinement_flags_posn
_atom_site_refinement_flags_adp
_atom_site_refinement_flags_occupancy
_atom_site_disorder_assembly
_atom_site_disorder_group
C1 C 0.3589(2) 0.1083(2) 0.71572(16) 0.0193(6) Uani 1 1 d . . . . .
C2 C 0.4682(2) 0.1316(2) 0.76046(15) 0.0160(6) Uani 1 1 d . . . . .
C3 C 0.5291(2) 0.1846(2) 0.72639(16) 0.0176(6) Uani 1 1 d . . . . .
C4 C 0.6921(2) 0.2619(2) 0.71643(16) 0.0186(6) Uani 1 1 d . . . . .
C5 C 0.8142(2) 0.2955(2) 0.74579(17) 0.0228(7) Uani 1 1 d . . . . .
C6 C 0.8415(2) 0.3338(2) 0.69674(18) 0.0253(7) Uani 1 1 d . . . . .
C7 C 0.7367(2) 0.3236(2) 0.63883(17) 0.0229(7) Uani 1 1 d . . . . .
C8 C 0.6417(2) 0.3583(2) 0.53382(16) 0.0195(6) Uani 1 1 d . . . . .
C9 C 0.6346(2) 0.4023(2) 0.47608(16) 0.0202(6) Uani 1 1 d . . . . .
C10 C 0.5240(2) 0.3966(2) 0.44078(16) 0.0198(6) Uani 1 1 d . . . . .
C11 C 0.4609(2) 0.3464(2) 0.47542(16) 0.0191(6) Uani 1 1 d . . . . .
C12 C 0.2990(2) 0.2824(2) 0.49211(16) 0.0211(6) Uani 1 1 d . . . . .
C13 C 0.1792(2) 0.2657(2) 0.47089(17) 0.0243(7) Uani 1 1 d . . . . .
C14 C 0.1498(2) 0.2138(2) 0.51294(17) 0.0258(7) Uani 1 1 d . . . . .
C15 C 0.2550(2) 0.2000(2) 0.55991(16) 0.0205(6) Uani 1 1 d . . . . .
C16 C 0.3505(2) 0.1500(2) 0.65646(16) 0.0174(6) Uani 1 1 d . . . . .
C17A C 0.2794(4) -0.0117(7) 0.7888(4) 0.0317(16) Uani 0.80(2) 1 d . . P A 7
H17A H 0.286468 -0.079768 0.768130 0.038 Uiso 0.80(2) 1 calc R U P A 7
H17B H 0.353455 0.027660 0.823300 0.038 Uiso 0.80(2) 1 calc R U P A 7
C18A C 0.1987(4) -0.0168(8) 0.8291(4) 0.043(2) Uani 0.80(2) 1 d . . P A 7
H18A H 0.195028 0.050772 0.852244 0.064 Uiso 0.80(2) 1 calc R U P A 7
H18B H 0.224366 -0.049907 0.866000 0.064 Uiso 0.80(2) 1 calc R U P A 7
H18C H 0.124889 -0.054418 0.794993 0.064 Uiso 0.80(2) 1 calc R U P A 7
C17B C 0.2800(15) 0.028(2) 0.8071(12) 0.018(5) Uiso 0.20(2) 1 d . . P A 8
H17C H 0.355544 0.015124 0.819376 0.021 Uiso 0.20(2) 1 calc R U P A 8
H17D H 0.282160 0.088581 0.843547 0.021 Uiso 0.20(2) 1 calc R U P A 8
C18B C 0.199(2) -0.061(3) 0.807(2) 0.051(8) Uiso 0.20(2) 1 d . . P A 8
H18D H 0.138768 -0.037114 0.821369 0.077 Uiso 0.20(2) 1 calc R U P A 8
H18E H 0.237377 -0.092405 0.842047 0.077 Uiso 0.20(2) 1 calc R U P A 8
H18F H 0.166938 -0.108642 0.759038 0.077 Uiso 0.20(2) 1 calc R U P A 8
C21 C 0.9711(3) 0.4970(3) 0.6823(2) 0.0394(9) Uani 1 1 d . . . . .
H21A H 0.914912 0.488271 0.634488 0.047 Uiso 1 1 calc R U . . .
H21B H 0.951203 0.541000 0.719717 0.047 Uiso 1 1 calc R U . . .
C22 C 1.0847(3) 0.5424(3) 0.6848(3) 0.0535(12) Uani 1 1 d . . . . .
H22A H 1.140064 0.548202 0.731592 0.080 Uiso 1 1 calc R U . . .
H22B H 1.085987 0.608628 0.678418 0.080 Uiso 1 1 calc R U . . .
H22C H 1.102049 0.500004 0.646049 0.080 Uiso 1 1 calc R U . . .
C23 C 0.8376(3) 0.3798(3) 0.46294(19) 0.0334(8) Uani 1 1 d . . . . .
H23A H 0.907200 0.411998 0.458921 0.040 Uiso 1 1 calc R U . . .
H23B H 0.856927 0.367210 0.510459 0.040 Uiso 1 1 calc R U . . .
C24 C 0.7885(3) 0.2824(3) 0.4046(2) 0.0422(10) Uani 1 1 d . . . . .
H24A H 0.720323 0.249286 0.408794 0.063 Uiso 1 1 calc R U . . .
H24B H 0.841800 0.240037 0.409620 0.063 Uiso 1 1 calc R U . . .
H24C H 0.771171 0.293936 0.357361 0.063 Uiso 1 1 calc R U . . .
C25 C 0.3292(3) 0.3912(3) 0.32703(19) 0.0361(9) Uani 1 1 d . . . . .
H25A H 0.318005 0.318105 0.316009 0.043 Uiso 1 1 calc R U . . .
H25B H 0.286573 0.413997 0.358008 0.043 Uiso 1 1 calc R U . . .
C26 C 0.2900(3) 0.4193(3) 0.2575(2) 0.0476(11) Uani 1 1 d . . . . .
H26A H 0.302620 0.491854 0.268981 0.071 Uiso 1 1 calc R U . . .
H26B H 0.210629 0.389099 0.231920 0.071 Uiso 1 1 calc R U . . .
H26C H 0.331561 0.395107 0.226784 0.071 Uiso 1 1 calc R U . . .
C29 C 0.0119(3) 0.1155(3) 0.5733(2) 0.0388(9) Uani 1 1 d . . . . .
H29A H 0.046660 0.058033 0.567364 0.047 Uiso 1 1 calc R U . . .
H29B H 0.052808 0.162547 0.622205 0.047 Uiso 1 1 calc R U . . .
C30 C -0.1108(3) 0.0807(4) 0.5627(2) 0.0539(12) Uani 1 1 d . . . . .
H30A H -0.142662 0.138659 0.571855 0.081 Uiso 1 1 calc R U . . .
H30B H -0.117012 0.043246 0.596511 0.081 Uiso 1 1 calc R U . . .
H30C H -0.151052 0.037887 0.513092 0.081 Uiso 1 1 calc R U . . .
C31 C 0.4228(2) 0.2608(2) 0.96249(17) 0.0233(7) Uani 1 1 d . . . . .
C32 C 0.3928(3) 0.1728(2) 0.97763(17) 0.0253(7) Uani 1 1 d . . . . .
H32 H 0.421873 0.117421 0.962282 0.030 Uiso 1 1 calc R U . . .
C33 C 0.3205(3) 0.1655(3) 1.0151(2) 0.0349(8) Uani 1 1 d . . . . .
H33 H 0.299833 0.105251 1.025270 0.042 Uiso 1 1 calc R U . . .
C34 C 0.2789(3) 0.2461(3) 1.0373(2) 0.0450(10) Uani 1 1 d . . . . .
H34 H 0.228715 0.240545 1.062418 0.054 Uiso 1 1 calc R U . . .
C35 C 0.3083(3) 0.3339(3) 1.0241(2) 0.0489(11) Uani 1 1 d . . . . .
H35 H 0.279990 0.389221 1.040639 0.059 Uiso 1 1 calc R U . . .
C36 C 0.3800(3) 0.3416(3) 0.9860(2) 0.0364(9) Uani 1 1 d . . . . .
H36 H 0.399967 0.402122 0.976086 0.044 Uiso 1 1 calc R U . . .
C37 C 0.4450(2) 0.3347(2) 0.84784(17) 0.0213(6) Uani 1 1 d . . . . .
C38 C 0.3312(3) 0.3056(2) 0.81273(18) 0.0280(7) Uani 1 1 d . . . . .
H38 H 0.288592 0.258460 0.825988 0.034 Uiso 1 1 calc R U . . .
C39 C 0.2779(3) 0.3439(3) 0.75853(19) 0.0336(8) Uani 1 1 d . . . . .
H39 H 0.199656 0.322499 0.734890 0.040 Uiso 1 1 calc R U . . .
C40 C 0.3381(3) 0.4129(3) 0.7390(2) 0.0378(9) Uani 1 1 d . . . . .
H40 H 0.302284 0.438842 0.701500 0.045 Uiso 1 1 calc R U . . .
C41 C 0.4504(3) 0.4434(3) 0.7745(2) 0.0469(11) Uani 1 1 d . . . . .
H41 H 0.492512 0.491893 0.761933 0.056 Uiso 1 1 calc R U . . .
C42 C 0.5040(3) 0.4050(3) 0.8283(2) 0.0374(9) Uani 1 1 d . . . . .
H42 H 0.582165 0.427181 0.851969 0.045 Uiso 1 1 calc R U . . .
C43 C 0.6420(2) 0.3562(2) 0.96954(17) 0.0217(7) Uani 1 1 d . . . . .
C44 C 0.7271(2) 0.3689(2) 0.94151(18) 0.0254(7) Uani 1 1 d . . . . .
H44 H 0.716329 0.331128 0.893747 0.030 Uiso 1 1 calc R U . . .
C45 C 0.8272(3) 0.4370(3) 0.9837(2) 0.0374(9) Uani 1 1 d . . . . .
H45 H 0.883634 0.447631 0.963955 0.045 Uiso 1 1 calc R U . . .
C46 C 0.8449(3) 0.4887(3) 1.0535(2) 0.0423(10) Uani 1 1 d . . . . .
H46 H 0.913712 0.534804 1.082066 0.051 Uiso 1 1 calc R U . . .
C47 C 0.7627(3) 0.4739(3) 1.0827(2) 0.0399(9) Uani 1 1 d . . . . .
H47 H 0.776220 0.508516 1.131589 0.048 Uiso 1 1 calc R U . . .
C48 C 0.6610(3) 0.4087(2) 1.04056(18) 0.0300(8) Uani 1 1 d . . . . .
H48 H 0.604195 0.400059 1.060321 0.036 Uiso 1 1 calc R U . . .
C49 C 0.5049(2) -0.1373(2) 0.80208(16) 0.0193(6) Uani 1 1 d . . . . .
C50 C 0.4801(3) -0.2288(2) 0.74986(17) 0.0253(7) Uani 1 1 d . . . . .
H50 H 0.506813 -0.233915 0.710987 0.030 Uiso 1 1 calc R U . . .
C51 C 0.4166(3) -0.3125(2) 0.75430(18) 0.0290(8) Uani 1 1 d . . . . .
H51 H 0.400288 -0.374703 0.718652 0.035 Uiso 1 1 calc R U . . .
C52 C 0.3770(3) -0.3055(2) 0.81056(18) 0.0291(8) Uani 1 1 d . . . . .
H52 H 0.333219 -0.362819 0.813412 0.035 Uiso 1 1 calc R U . . .
C53 C 0.4010(2) -0.2151(2) 0.86266(17) 0.0254(7) Uani 1 1 d . . . . .
H53 H 0.373893 -0.210521 0.901343 0.030 Uiso 1 1 calc R U . . .
C54 C 0.4644(2) -0.1314(2) 0.85863(17) 0.0228(7) Uani 1 1 d . . . . .
H54 H 0.480471 -0.069539 0.894556 0.027 Uiso 1 1 calc R U . . .
C55 C 0.7319(2) -0.0289(2) 0.83962(16) 0.0209(6) Uani 1 1 d . . . . .
C56 C 0.7647(3) -0.1172(3) 0.8365(2) 0.0328(8) Uani 1 1 d . . . . .
H56 H 0.710605 -0.178428 0.813544 0.039 Uiso 1 1 calc R U . . .
C57 C 0.8754(3) -0.1177(3) 0.8664(2) 0.0435(10) Uani 1 1 d . . . . .
H57 H 0.897265 -0.178910 0.863818 0.052 Uiso 1 1 calc R U . . .
C58 C 0.9535(3) -0.0289(3) 0.8998(2) 0.0414(10) Uani 1 1 d . . . . .
H58 H 1.029556 -0.029206 0.920219 0.050 Uiso 1 1 calc R U . . .
C59 C 0.9232(3) 0.0594(3) 0.9040(2) 0.0394(9) Uani 1 1 d . . . . .
H59 H 0.977913 0.120293 0.927303 0.047 Uiso 1 1 calc R U . . .
C60 C 0.8120(3) 0.0603(3) 0.87404(19) 0.0316(8) Uani 1 1 d . . . . .
H60 H 0.790712 0.121834 0.877085 0.038 Uiso 1 1 calc R U . . .
C61 C 0.5674(2) -0.0479(2) 0.70333(16) 0.0200(6) Uani 1 1 d . . . . .
C62 C 0.6562(3) -0.0336(3) 0.67933(19) 0.0314(8) Uani 1 1 d . . . . .
H62 H 0.730070 -0.013471 0.713118 0.038 Uiso 1 1 calc R U . . .
C63 C 0.6376(3) -0.0485(3) 0.6064(2) 0.0398(9) Uani 1 1 d . . . . .
H63 H 0.698695 -0.038538 0.590572 0.048 Uiso 1 1 calc R U . . .
C64 C 0.5315(3) -0.0773(3) 0.55710(19) 0.0351(8) Uani 1 1 d . . . . .
H64 H 0.519307 -0.088162 0.507209 0.042 Uiso 1 1 calc R U . . .
C65 C 0.4427(3) -0.0907(3) 0.57979(18) 0.0322(8) Uani 1 1 d . . . . .
H65 H 0.369125 -0.110109 0.545592 0.039 Uiso 1 1 calc R U . . .
C66 C 0.4602(3) -0.0760(2) 0.65227(17) 0.0253(7) Uani 1 1 d . . . . .
H66 H 0.398315 -0.085166 0.667481 0.030 Uiso 1 1 calc R U . . .
C67 C 0.9066(3) 0.2564(3) 1.0625(2) 0.0488(11) Uani 1 1 d . . . . .
H67A H 0.841823 0.278875 1.036363 0.059 Uiso 1 1 calc R U . . .
H67B H 0.894226 0.184195 1.039260 0.059 Uiso 1 1 calc R U . . .
N1 N 0.45624(19) 0.1935(2) 0.66495(14) 0.0192(6) Uani 1 1 d . . . . .
H1N H 0.473(3) 0.221(3) 0.6405(19) 0.023 Uiso 1 1 d . U . . .
N2 N 0.63848(19) 0.21817(18) 0.75204(13) 0.0191(5) Uani 1 1 d . . . . .
N3 N 0.64768(19) 0.28123(19) 0.65329(14) 0.0205(5) Uani 1 1 d . . . . .
N4 N 0.7349(2) 0.3573(2) 0.58301(14) 0.0230(6) Uani 1 1 d . . . . .
N5 N 0.5358(2) 0.3225(2) 0.52830(14) 0.0202(6) Uani 1 1 d . . . . .
H5N H 0.524(3) 0.300(3) 0.5525(19) 0.024 Uiso 1 1 d . U . . .
N6 N 0.3526(2) 0.32960(19) 0.45817(14) 0.0214(6) Uani 1 1 d . . . . .
N7 N 0.34290(19) 0.24371(19) 0.54614(13) 0.0201(5) Uani 1 1 d . . . . .
N8 N 0.25689(19) 0.15183(19) 0.60893(13) 0.0207(6) Uani 1 1 d . . . . .
S1 S 0.23513(6) 0.04380(7) 0.71733(5) 0.0297(2) Uani 1 1 d . . . . .
S2A S 0.8928(2) 0.2906(3) 0.8310(2) 0.0250(5) Uani 0.875(7) 1 d D U P B 5
C19A C 1.0170(3) 0.2569(3) 0.8212(2) 0.0330(11) Uani 0.875(7) 1 d D U P B 5
H19A H 1.058737 0.310580 0.809573 0.040 Uiso 0.875(7) 1 calc R U P B 5
H19B H 1.064555 0.251667 0.867852 0.040 Uiso 0.875(7) 1 calc R U P B 5
C20A C 0.9941(4) 0.1605(4) 0.7635(3) 0.0527(15) Uani 0.875(7) 1 d D U P B 5
H20A H 0.950106 0.107456 0.773573 0.079 Uiso 0.875(7) 1 calc R U P B 5
H20B H 1.064441 0.144128 0.762937 0.079 Uiso 0.875(7) 1 calc R U P B 5
H20C H 0.952649 0.167042 0.716460 0.079 Uiso 0.875(7) 1 calc R U P B 5
S2B S 0.892(2) 0.2678(19) 0.8200(17) 0.034(4) Uani 0.125(7) 1 d D U P B 6
C19B C 0.984(2) 0.200(3) 0.7915(13) 0.032(5) Uani 0.125(7) 1 d D U P B 6
H19C H 0.947167 0.127921 0.771720 0.039 Uiso 0.125(7) 1 calc R U P B 6
H19D H 1.000171 0.221306 0.752217 0.039 Uiso 0.125(7) 1 calc R U P B 6
C20B C 1.092(2) 0.213(3) 0.8511(18) 0.063(9) Uani 0.125(7) 1 d D U P B 6
H20D H 1.083286 0.235229 0.897877 0.094 Uiso 0.125(7) 1 calc R U P B 6
H20E H 1.149669 0.262686 0.848006 0.094 Uiso 0.125(7) 1 calc R U P B 6
H20F H 1.114637 0.149382 0.846230 0.094 Uiso 0.125(7) 1 calc R U P B 6
S3 S 0.97421(7) 0.37870(8) 0.69827(6) 0.0438(3) Uani 1 1 d . . . . .
S4 S 0.74510(7) 0.46493(6) 0.45935(5) 0.02779(19) Uani 1 1 d . . . . .
S5 S 0.47580(7) 0.45097(6) 0.37308(4) 0.02564(18) Uani 1 1 d . . . . .
S6A S 0.0921(3) 0.30901(19) 0.40647(15) 0.0268(5) Uani 0.863(6) 1 d D . P C 3
C27A C 0.0203(3) 0.1923(3) 0.3366(2) 0.0360(11) Uani 0.863(6) 1 d D U P C 3
H27A H -0.021509 0.148805 0.355760 0.043 Uiso 0.863(6) 1 calc R U P C 3
H27B H -0.033769 0.205180 0.295531 0.043 Uiso 0.863(6) 1 calc R U P C 3
C28A C 0.0986(5) 0.1398(5) 0.3103(3) 0.066(2) Uani 0.863(6) 1 d D U P C 3
H28A H 0.141142 0.183061 0.292140 0.100 Uiso 0.863(6) 1 calc R U P C 3
H28B H 0.056225 0.078400 0.271427 0.100 Uiso 0.863(6) 1 calc R U P C 3
H28C H 0.149580 0.123446 0.350258 0.100 Uiso 0.863(6) 1 calc R U P C 3
S6B S 0.0930(19) 0.2817(16) 0.3870(12) 0.062(6) Uani 0.137(6) 1 d D . P C 4
C27B C 0.099(2) 0.1917(17) 0.3099(13) 0.0360(13) Uani 0.137(6) 1 d D U P C 4
H27C H 0.047942 0.199847 0.265314 0.043 Uiso 0.137(6) 1 calc R U P C 4
H27D H 0.174859 0.205316 0.308948 0.043 Uiso 0.137(6) 1 calc R U P C 4
C28B C 0.067(4) 0.0866(17) 0.310(2) 0.066(3) Uani 0.137(6) 1 d D U P C 4
H28D H 0.112323 0.079331 0.355992 0.099 Uiso 0.137(6) 1 calc R U P C 4
H28E H 0.080850 0.042053 0.270265 0.099 Uiso 0.137(6) 1 calc R U P C 4
H28F H -0.011373 0.069295 0.303655 0.099 Uiso 0.137(6) 1 calc R U P C 4
S7 S 0.01390(7) 0.17504(10) 0.50605(6) 0.0529(3) Uani 1 1 d . . . . .
P1 P 0.51186(6) 0.26888(6) 0.90966(4) 0.01790(16) Uani 1 1 d . . . . .
P2 P 0.58756(6) -0.02521(6) 0.79863(4) 0.01722(16) Uani 1 1 d . . . . .
Pd1 Pd 0.54762(2) 0.11850(2) 0.85652(2) 0.01491(6) Uani 1 1 d . . . . .
Br1 Br 0.670(3) 0.101(4) 0.982(2) 0.0241(15) Uani 0.017(3) 1 d . U P D 1
Cl3 Cl 0.64487(13) 0.10546(12) 0.97235(8) 0.0238(3) Uani 0.983(3) 1 d . U P D 2
Cl1 Cl 1.02689(9) 0.31976(10) 1.05512(8) 0.0688(4) Uani 1 1 d . . . . .
Cl2 Cl 0.91579(11) 0.27632(11) 1.15155(7) 0.0718(4) Uani 1 1 d . . . . .

loop_
_atom_site_aniso_label
_atom_site_aniso_U_11
_atom_site_aniso_U_22
_atom_site_aniso_U_33
_atom_site_aniso_U_23
_atom_site_aniso_U_13
_atom_site_aniso_U_12
C1 0.0190(15) 0.0209(15) 0.0183(15) 0.0063(12) 0.0069(12) 0.0045(11)
C2 0.0168(14) 0.0157(14) 0.0161(15) 0.0043(12) 0.0065(11) 0.0051(11)
C3 0.0153(14) 0.0187(15) 0.0177(15) 0.0055(12) 0.0039(11) 0.0051(11)
C4 0.0166(14) 0.0193(15) 0.0195(16) 0.0064(12) 0.0063(11) 0.0025(11)
C5 0.0159(15) 0.0286(17) 0.0245(17) 0.0123(14) 0.0041(12) 0.0058(12)
C6 0.0135(15) 0.0317(18) 0.0311(18) 0.0153(15) 0.0055(13) 0.0020(12)
C7 0.0185(15) 0.0275(17) 0.0238(17) 0.0082(14) 0.0086(12) 0.0058(12)
C8 0.0213(15) 0.0190(15) 0.0207(16) 0.0072(12) 0.0100(12) 0.0049(12)
C9 0.0237(16) 0.0215(16) 0.0172(15) 0.0073(13) 0.0089(12) 0.0045(12)
C10 0.0231(15) 0.0180(15) 0.0156(15) 0.0013(12) 0.0070(12) 0.0029(12)
C11 0.0220(15) 0.0186(15) 0.0159(15) 0.0057(12) 0.0051(12) 0.0048(12)
C12 0.0201(15) 0.0234(16) 0.0186(16) 0.0070(13) 0.0051(12) 0.0043(12)
C13 0.0192(15) 0.0299(18) 0.0240(17) 0.0129(14) 0.0040(12) 0.0069(13)
C14 0.0157(15) 0.0347(19) 0.0258(18) 0.0135(15) 0.0032(12) 0.0040(13)
C15 0.0171(15) 0.0233(16) 0.0176(15) 0.0041(13) 0.0031(12) 0.0040(12)
C16 0.0174(14) 0.0165(14) 0.0176(15) 0.0048(12) 0.0058(11) 0.0032(11)
C17A 0.026(2) 0.033(4) 0.043(4) 0.022(3) 0.014(2) 0.007(2)
C18A 0.031(3) 0.063(5) 0.029(3) 0.017(3) 0.008(2) -0.006(3)
C21 0.0232(18) 0.038(2) 0.053(3) 0.0199(18) 0.0063(16) 0.0011(15)
C22 0.029(2) 0.064(3) 0.074(3) 0.046(3) 0.013(2) 0.0012(19)
C23 0.0190(16) 0.057(2) 0.0295(19) 0.0195(17) 0.0106(14) 0.0099(15)
C24 0.033(2) 0.046(2) 0.055(3) 0.018(2) 0.0215(18) 0.0149(17)
C25 0.0280(19) 0.054(2) 0.031(2) 0.0233(18) 0.0077(15) 0.0112(16)
C26 0.036(2) 0.073(3) 0.036(2) 0.029(2) 0.0056(17) 0.0123(19)
C29 0.0234(18) 0.060(3) 0.033(2) 0.0212(19) 0.0093(15) -0.0018(16)
C30 0.027(2) 0.081(3) 0.052(3) 0.027(2) 0.0138(18) -0.006(2)
C31 0.0229(16) 0.0278(17) 0.0217(17) 0.0081(13) 0.0083(12) 0.0116(13)
C32 0.0275(17) 0.0289(18) 0.0242(17) 0.0107(14) 0.0116(13) 0.0111(13)
C33 0.0324(19) 0.048(2) 0.038(2) 0.0272(18) 0.0181(16) 0.0149(16)
C34 0.046(2) 0.072(3) 0.047(3) 0.036(2) 0.034(2) 0.034(2)
C35 0.066(3) 0.061(3) 0.053(3) 0.029(2) 0.043(2) 0.046(2)
C36 0.051(2) 0.037(2) 0.040(2) 0.0209(17) 0.0291(18) 0.0247(17)
C37 0.0264(16) 0.0194(15) 0.0216(16) 0.0080(13) 0.0094(13) 0.0102(12)
C38 0.0295(18) 0.0269(18) 0.0320(19) 0.0146(15) 0.0109(14) 0.0100(13)
C39 0.0324(19) 0.0326(19) 0.033(2) 0.0090(16) 0.0043(15) 0.0151(15)
C40 0.051(2) 0.041(2) 0.034(2) 0.0237(17) 0.0146(17) 0.0278(18)
C41 0.041(2) 0.051(3) 0.065(3) 0.044(2) 0.019(2) 0.0132(18)
C42 0.0295(19) 0.040(2) 0.051(2) 0.0287(19) 0.0122(17) 0.0107(15)
C43 0.0231(16) 0.0152(15) 0.0244(17) 0.0064(13) 0.0035(12) 0.0071(12)
C44 0.0218(16) 0.0245(17) 0.0265(18) 0.0059(14) 0.0051(13) 0.0060(12)
C45 0.0232(18) 0.0298(19) 0.054(3) 0.0121(18) 0.0086(16) 0.0040(14)
C46 0.031(2) 0.0264(19) 0.047(2) -0.0013(17) -0.0052(17) 0.0027(15)
C47 0.045(2) 0.0288(19) 0.030(2) -0.0007(16) -0.0011(16) 0.0073(16)
C48 0.0374(19) 0.0244(17) 0.0262(18) 0.0055(14) 0.0089(14) 0.0096(14)
C49 0.0191(15) 0.0195(15) 0.0216(16) 0.0103(13) 0.0068(12) 0.0054(11)
C50 0.0339(18) 0.0265(17) 0.0201(16) 0.0088(14) 0.0141(13) 0.0081(13)
C51 0.0372(19) 0.0195(16) 0.0263(18) 0.0019(14) 0.0120(14) 0.0014(14)
C52 0.0328(18) 0.0238(17) 0.0274(18) 0.0099(14) 0.0084(14) -0.0025(14)
C53 0.0253(17) 0.0304(18) 0.0232(17) 0.0118(14) 0.0110(13) 0.0032(13)
C54 0.0251(16) 0.0235(16) 0.0202(16) 0.0072(13) 0.0078(12) 0.0060(12)
C55 0.0219(15) 0.0285(17) 0.0181(16) 0.0088(13) 0.0112(12) 0.0113(12)
C56 0.0335(19) 0.035(2) 0.041(2) 0.0176(17) 0.0180(16) 0.0180(15)
C57 0.043(2) 0.053(3) 0.056(3) 0.036(2) 0.0235(19) 0.0323(19)
C58 0.0257(19) 0.070(3) 0.043(2) 0.032(2) 0.0153(16) 0.0216(18)
C59 0.0272(19) 0.053(2) 0.037(2) 0.0139(19) 0.0102(16) 0.0058(16)
C60 0.0243(17) 0.035(2) 0.040(2) 0.0130(16) 0.0141(15) 0.0095(14)
C61 0.0310(17) 0.0158(15) 0.0199(16) 0.0086(12) 0.0144(13) 0.0088(12)
C62 0.0308(18) 0.040(2) 0.034(2) 0.0165(16) 0.0196(15) 0.0101(15)
C63 0.044(2) 0.051(2) 0.037(2) 0.0191(19) 0.0276(18) 0.0122(18)
C64 0.062(2) 0.0304(19) 0.0220(18) 0.0128(15) 0.0207(17) 0.0158(17)
C65 0.041(2) 0.0272(18) 0.0224(18) 0.0057(14) 0.0061(15) 0.0057(15)
C66 0.0270(17) 0.0246(16) 0.0253(17) 0.0078(14) 0.0107(13) 0.0050(13)
C67 0.037(2) 0.044(2) 0.060(3) 0.022(2) 0.0059(19) 0.0058(17)
N1 0.0129(12) 0.0268(14) 0.0198(14) 0.0130(11) 0.0049(10) 0.0020(10)
N2 0.0162(12) 0.0214(13) 0.0195(13) 0.0067(11) 0.0063(10) 0.0028(10)
N3 0.0144(12) 0.0249(14) 0.0228(14) 0.0105(11) 0.0062(10) 0.0016(10)
N4 0.0187(13) 0.0293(15) 0.0256(15) 0.0138(12) 0.0095(11) 0.0067(10)
N5 0.0203(13) 0.0252(15) 0.0183(14) 0.0124(11) 0.0077(10) 0.0037(10)
N6 0.0204(13) 0.0242(14) 0.0198(14) 0.0092(11) 0.0058(10) 0.0045(10)
N7 0.0161(12) 0.0262(14) 0.0174(13) 0.0087(11) 0.0040(10) 0.0036(10)
N8 0.0157(12) 0.0264(14) 0.0183(13) 0.0075(11) 0.0039(10) 0.0027(10)
S1 0.0158(4) 0.0404(5) 0.0351(5) 0.0218(4) 0.0066(3) 0.0010(3)
S2A 0.0178(6) 0.0339(13) 0.0226(12) 0.0119(9) 0.0034(6) 0.0062(7)
C19A 0.019(2) 0.045(3) 0.036(3) 0.019(2) 0.0059(18) 0.0087(18)
C20A 0.061(3) 0.053(4) 0.059(4) 0.019(3) 0.032(3) 0.031(3)
S2B 0.032(5) 0.046(9) 0.026(8) 0.021(7) 0.006(4) 0.009(5)
C19B 0.018(8) 0.046(10) 0.035(9) 0.020(8) 0.004(8) 0.008(9)
C20B 0.055(15) 0.066(16) 0.062(16) 0.011(14) 0.021(13) 0.010(14)
S3 0.0162(4) 0.0601(7) 0.0726(7) 0.0483(6) 0.0175(4) 0.0108(4)
S4 0.0268(4) 0.0296(4) 0.0302(5) 0.0127(4) 0.0142(3) 0.0009(3)
S5 0.0303(4) 0.0284(4) 0.0204(4) 0.0121(3) 0.0083(3) 0.0067(3)
S6A 0.0209(7) 0.0342(8) 0.0259(10) 0.0162(6) 0.0026(6) 0.0089(5)
C27A 0.026(2) 0.043(3) 0.030(2) 0.010(2) -0.0024(17) 0.0082(19)
C28A 0.044(4) 0.077(5) 0.050(3) -0.017(4) 0.001(3) 0.024(4)
S6B 0.039(6) 0.116(18) 0.063(14) 0.070(12) 0.019(9) 0.038(11)
C27B 0.026(2) 0.043(3) 0.030(2) 0.010(2) -0.002(2) 0.008(2)
C28B 0.044(4) 0.077(6) 0.050(4) -0.016(4) 0.001(3) 0.025(4)
S7 0.0154(4) 0.0921(9) 0.0658(7) 0.0590(7) 0.0089(4) 0.0089(5)
P1 0.0204(4) 0.0172(4) 0.0187(4) 0.0073(3) 0.0080(3) 0.0069(3)
P2 0.0192(4) 0.0175(4) 0.0180(4) 0.0071(3) 0.0084(3) 0.0065(3)
Pd1 0.01521(11) 0.01574(11) 0.01495(12) 0.00587(9) 0.00536(8) 0.00500(8)
Br1 0.025(2) 0.029(2) 0.018(2) 0.008(2) 0.004(2) 0.011(2)
Cl3 0.0245(7) 0.0287(5) 0.0178(6) 0.0077(4) 0.0043(5) 0.0113(5)
Cl1 0.0400(6) 0.0740(8) 0.1124(11) 0.0544(8) 0.0288(6) 0.0252(5)
Cl2 0.0704(8) 0.0868(10) 0.0642(8) 0.0243(7) 0.0264(6) 0.0275(7)

loop_
_atom_type_symbol
_atom_type_description
_atom_type_scat_dispersion_real
_atom_type_scat_dispersion_imag
_atom_type_scat_source
C C 0.0033 0.0016 'International Tables Vol C Tables 4.2.6.8 and 6.1.1.4'
H H 0.0000 0.0000 'International Tables Vol C Tables 4.2.6.8 and 6.1.1.4'
N N 0.0061 0.0033 'International Tables Vol C Tables 4.2.6.8 and 6.1.1.4'
S S 0.1246 0.1234 'International Tables Vol C Tables 4.2.6.8 and 6.1.1.4'
P P 0.1023 0.0942 'International Tables Vol C Tables 4.2.6.8 and 6.1.1.4'
Pd Pd -0.9988 1.0072 'International Tables Vol C Tables 4.2.6.8 and 6.1.1.4'
Br Br -0.2901 2.4595 'International Tables Vol C Tables 4.2.6.8 and 6.1.1.4'
Cl Cl 0.1484 0.1585 'International Tables Vol C Tables 4.2.6.8 and 6.1.1.4'

loop_
_geom_angle_atom_site_label_1
_geom_angle_atom_site_label_2
_geom_angle_atom_site_label_3
_geom_angle
_geom_angle_site_symmetry_1
_geom_angle_site_symmetry_3
_geom_angle_publ_flag
C2 C1 C16 109.1(2) . . ?
C2 C1 S1 134.0(2) . . ?
C16 C1 S1 116.9(2) . . ?
C1 C2 C3 105.3(3) . . ?
C1 C2 Pd1 135.0(2) . . ?
C3 C2 Pd1 119.45(19) . . ?
N2 C3 N1 126.6(3) . . ?
N2 C3 C2 124.2(3) . . ?
N1 C3 C2 109.2(2) . . ?
N2 C4 N3 127.7(3) . . ?
N2 C4 C5 120.4(3) . . ?
N3 C4 C5 111.9(2) . . ?
C6 C5 C4 105.5(3) . . ?
C6 C5 S2B 132.8(11) . . ?
C4 C5 S2B 121.1(11) . . ?
C6 C5 S2A 132.6(3) . . ?
C4 C5 S2A 121.7(3) . . ?
C5 C6 C7 106.4(3) . . ?
C5 C6 S3 127.3(2) . . ?
C7 C6 S3 126.2(2) . . ?
N4 C7 N3 127.7(3) . . ?
N4 C7 C6 121.2(3) . . ?
N3 C7 C6 111.0(3) . . ?
N4 C8 N5 128.0(3) . . ?
N4 C8 C9 125.2(3) . . ?
N5 C8 C9 106.8(3) . . ?
C10 C9 C8 107.6(3) . . ?
C10 C9 S4 125.0(2) . . ?
C8 C9 S4 127.0(2) . . ?
C9 C10 C11 107.3(3) . . ?
C9 C10 S5 124.2(2) . . ?
C11 C10 S5 128.3(2) . . ?
N6 C11 N5 128.1(3) . . ?
N6 C11 C10 125.3(3) . . ?
N5 C11 C10 106.6(2) . . ?
N6 C12 N7 127.8(3) . . ?
N6 C12 C13 120.3(3) . . ?
N7 C12 C13 111.9(3) . . ?
C14 C13 C12 106.3(3) . . ?
C14 C13 S6A 127.5(3) . . ?
C12 C13 S6A 126.2(3) . . ?
C14 C13 S6B 129.2(8) . . ?
C12 C13 S6B 122.2(8) . . ?
C13 C14 C15 105.5(3) . . ?
C13 C14 S7 123.0(2) . . ?
C15 C14 S7 131.4(2) . . ?
N8 C15 N7 127.6(3) . . ?
N8 C15 C14 121.7(3) . . ?
N7 C15 C14 110.7(3) . . ?
N8 C16 N1 128.3(3) . . ?
N8 C16 C1 124.8(3) . . ?
N1 C16 C1 106.6(2) . . ?
C18A C17A S1 112.3(5) . . ?
C18A C17A H17A 109.2 . . ?
S1 C17A H17A 109.2 . . ?
C18A C17A H17B 109.2 . . ?
S1 C17A H17B 109.2 . . ?
H17A C17A H17B 107.9 . . ?
C17A C18A H18A 109.5 . . ?
C17A C18A H18B 109.5 . . ?
H18A C18A H18B 109.5 . . ?
C17A C18A H18C 109.5 . . ?
H18A C18A H18C 109.5 . . ?
H18B C18A H18C 109.5 . . ?
C18B C17B S1 108.7(19) . . ?
C18B C17B H17C 110.0 . . ?
S1 C17B H17C 110.0 . . ?
C18B C17B H17D 110.0 . . ?
S1 C17B H17D 110.0 . . ?
H17C C17B H17D 108.3 . . ?
C17B C18B H18D 109.5 . . ?
C17B C18B H18E 109.5 . . ?
H18D C18B H18E 109.5 . . ?
C17B C18B H18F 109.5 . . ?
H18D C18B H18F 109.5 . . ?
H18E C18B H18F 109.5 . . ?
C22 C21 S3 108.0(3) . . ?
C22 C21 H21A 110.1 . . ?
S3 C21 H21A 110.1 . . ?
C22 C21 H21B 110.1 . . ?
S3 C21 H21B 110.1 . . ?
H21A C21 H21B 108.4 . . ?
C21 C22 H22A 109.5 . . ?
C21 C22 H22B 109.5 . . ?
H22A C22 H22B 109.5 . . ?
C21 C22 H22C 109.5 . . ?
H22A C22 H22C 109.5 . . ?
H22B C22 H22C 109.5 . . ?
C24 C23 S4 113.4(2) . . ?
C24 C23 H23A 108.9 . . ?
S4 C23 H23A 108.9 . . ?
C24 C23 H23B 108.9 . . ?
S4 C23 H23B 108.9 . . ?
H23A C23 H23B 107.7 . . ?
C23 C24 H24A 109.5 . . ?
C23 C24 H24B 109.5 . . ?
H24A C24 H24B 109.5 . . ?
C23 C24 H24C 109.5 . . ?
H24A C24 H24C 109.5 . . ?
H24B C24 H24C 109.5 . . ?
C26 C25 S5 107.7(3) . . ?
C26 C25 H25A 110.2 . . ?
S5 C25 H25A 110.2 . . ?
C26 C25 H25B 110.2 . . ?
S5 C25 H25B 110.2 . . ?
H25A C25 H25B 108.5 . . ?
C25 C26 H26A 109.5 . . ?
C25 C26 H26B 109.5 . . ?
H26A C26 H26B 109.5 . . ?
C25 C26 H26C 109.5 . . ?
H26A C26 H26C 109.5 . . ?
H26B C26 H26C 109.5 . . ?
C30 C29 S7 106.0(3) . . ?
C30 C29 H29A 110.5 . . ?
S7 C29 H29A 110.5 . . ?
C30 C29 H29B 110.5 . . ?
S7 C29 H29B 110.5 . . ?
H29A C29 H29B 108.7 . . ?
C29 C30 H30A 109.5 . . ?
C29 C30 H30B 109.5 . . ?
H30A C30 H30B 109.5 . . ?
C29 C30 H30C 109.5 . . ?
H30A C30 H30C 109.5 . . ?
H30B C30 H30C 109.5 . . ?
C32 C31 C36 119.1(3) . . ?
C32 C31 P1 120.5(2) . . ?
C36 C31 P1 120.4(3) . . ?
C33 C32 C31 120.3(3) . . ?
C33 C32 H32 119.9 . . ?
C31 C32 H32 119.9 . . ?
C34 C33 C32 119.5(3) . . ?
C34 C33 H33 120.2 . . ?
C32 C33 H33 120.2 . . ?
C35 C34 C33 121.4(3) . . ?
C35 C34 H34 119.3 . . ?
C33 C34 H34 119.3 . . ?
C34 C35 C36 119.4(4) . . ?
C34 C35 H35 120.3 . . ?
C36 C35 H35 120.3 . . ?
C35 C36 C31 120.3(4) . . ?
C35 C36 H36 119.8 . . ?
C31 C36 H36 119.8 . . ?
C42 C37 C38 117.7(3) . . ?
C42 C37 P1 122.9(2) . . ?
C38 C37 P1 119.0(2) . . ?
C37 C38 C39 121.4(3) . . ?
C37 C38 H38 119.3 . . ?
C39 C38 H38 119.3 . . ?
C40 C39 C38 120.1(3) . . ?
C40 C39 H39 119.9 . . ?
C38 C39 H39 119.9 . . ?
C41 C40 C39 118.7(3) . . ?
C41 C40 H40 120.6 . . ?
C39 C40 H40 120.6 . . ?
C40 C41 C42 121.3(4) . . ?
C40 C41 H41 119.4 . . ?
C42 C41 H41 119.4 . . ?
C37 C42 C41 120.7(3) . . ?
C37 C42 H42 119.7 . . ?
C41 C42 H42 119.7 . . ?
C48 C43 C44 119.3(3) . . ?
C48 C43 P1 123.7(2) . . ?
C44 C43 P1 117.1(2) . . ?
C45 C44 C43 119.9(3) . . ?
C45 C44 H44 120.1 . . ?
C43 C44 H44 120.1 . . ?
C46 C45 C44 120.4(3) . . ?
C46 C45 H45 119.8 . . ?
C44 C45 H45 119.8 . . ?
C45 C46 C47 120.2(3) . . ?
C45 C46 H46 119.9 . . ?
C47 C46 H46 119.9 . . ?
C48 C47 C46 120.2(4) . . ?
C48 C47 H47 119.9 . . ?
C46 C47 H47 119.9 . . ?
C47 C48 C43 120.0(3) . . ?
C47 C48 H48 120.0 . . ?
C43 C48 H48 120.0 . . ?
C50 C49 C54 118.8(3) . . ?
C50 C49 P2 122.1(2) . . ?
C54 C49 P2 119.0(2) . . ?
C51 C50 C49 120.4(3) . . ?
C51 C50 H50 119.8 . . ?
C49 C50 H50 119.8 . . ?
C52 C51 C50 120.1(3) . . ?
C52 C51 H51 120.0 . . ?
C50 C51 H51 120.0 . . ?
C53 C52 C51 120.0(3) . . ?
C53 C52 H52 120.0 . . ?
C51 C52 H52 120.0 . . ?
C52 C53 C54 120.2(3) . . ?
C52 C53 H53 119.9 . . ?
C54 C53 H53 119.9 . . ?
C53 C54 C49 120.5(3) . . ?
C53 C54 H54 119.8 . . ?
C49 C54 H54 119.8 . . ?
C56 C55 C60 118.9(3) . . ?
C56 C55 P2 122.1(2) . . ?
C60 C55 P2 119.0(3) . . ?
C55 C56 C57 120.8(3) . . ?
C55 C56 H56 119.6 . . ?
C57 C56 H56 119.6 . . ?
C58 C57 C56 119.6(4) . . ?
C58 C57 H57 120.2 . . ?
C56 C57 H57 120.2 . . ?
C59 C58 C57 120.8(3) . . ?
C59 C58 H58 119.6 . . ?
C57 C58 H58 119.6 . . ?
C58 C59 C60 119.8(4) . . ?
C58 C59 H59 120.1 . . ?
C60 C59 H59 120.1 . . ?
C59 C60 C55 120.1(3) . . ?
C59 C60 H60 119.9 . . ?
C55 C60 H60 119.9 . . ?
C66 C61 C62 118.1(3) . . ?
C66 C61 P2 119.8(2) . . ?
C62 C61 P2 122.0(2) . . ?
C63 C62 C61 120.5(3) . . ?
C63 C62 H62 119.8 . . ?
C61 C62 H62 119.8 . . ?
C64 C63 C62 120.4(3) . . ?
C64 C63 H63 119.8 . . ?
C62 C63 H63 119.8 . . ?
C63 C64 C65 120.0(3) . . ?
C63 C64 H64 120.0 . . ?
C65 C64 H64 120.0 . . ?
C64 C65 C66 120.1(3) . . ?
C64 C65 H65 119.9 . . ?
C66 C65 H65 119.9 . . ?
C65 C66 C61 120.9(3) . . ?
C65 C66 H66 119.6 . . ?
C61 C66 H66 119.6 . . ?
Cl2 C67 Cl1 112.2(2) . . ?
Cl2 C67 H67A 109.2 . . ?
Cl1 C67 H67A 109.2 . . ?
Cl2 C67 H67B 109.2 . . ?
Cl1 C67 H67B 109.2 . . ?
H67A C67 H67B 107.9 . . ?
C16 N1 C3 109.7(2) . . ?
C16 N1 H1N 126(3) . . ?
C3 N1 H1N 125(3) . . ?
C3 N2 C4 122.1(3) . . ?
C4 N3 C7 105.2(2) . . ?
C8 N4 C7 122.7(3) . . ?
C8 N5 C11 111.5(3) . . ?
C8 N5 H5N 122(3) . . ?
C11 N5 H5N 126(3) . . ?
C11 N6 C12 122.5(3) . . ?
C12 N7 C15 105.6(2) . . ?
C16 N8 C15 121.7(3) . . ?
C1 S1 C17A 104.22(18) . . ?
C1 S1 C17B 101.8(6) . . ?
C5 S2A C19A 105.1(3) . . ?
C20A C19A S2A 113.3(3) . . ?
C20A C19A H19A 108.9 . . ?
S2A C19A H19A 108.9 . . ?
C20A C19A H19B 108.9 . . ?
S2A C19A H19B 108.9 . . ?
H19A C19A H19B 107.7 . . ?
C19A C20A H20A 109.5 . . ?
C19A C20A H20B 109.5 . . ?
H20A C20A H20B 109.5 . . ?
C19A C20A H20C 109.5 . . ?
H20A C20A H20C 109.5 . . ?
H20B C20A H20C 109.5 . . ?
C5 S2B C19B 105.9(18) . . ?
C20B C19B S2B 113.5(14) . . ?
C20B C19B H19C 108.9 . . ?
S2B C19B H19C 108.9 . . ?
C20B C19B H19D 108.9 . . ?
S2B C19B H19D 108.9 . . ?
H19C C19B H19D 107.7 . . ?
C19B C20B H20D 109.5 . . ?
C19B C20B H20E 109.5 . . ?
H20D C20B H20E 109.5 . . ?
C19B C20B H20F 109.5 . . ?
H20D C20B H20F 109.5 . . ?
H20E C20B H20F 109.5 . . ?
C6 S3 C21 104.65(16) . . ?
C9 S4 C23 102.70(16) . . ?
C10 S5 C25 106.16(15) . . ?
C13 S6A C27A 99.8(2) . . ?
C28A C27A S6A 112.1(3) . . ?
C28A C27A H27A 109.2 . . ?
S6A C27A H27A 109.2 . . ?
C28A C27A H27B 109.2 . . ?
S6A C27A H27B 109.2 . . ?
H27A C27A H27B 107.9 . . ?
C27A C28A H28A 109.5 . . ?
C27A C28A H28B 109.5 . . ?
H28A C28A H28B 109.5 . . ?
C27A C28A H28C 109.5 . . ?
H28A C28A H28C 109.5 . . ?
H28B C28A H28C 109.5 . . ?
C27B S6B C13 110.8(14) . . ?
C28B C27B S6B 113.4(14) . . ?
C28B C27B H27C 108.9 . . ?
S6B C27B H27C 108.9 . . ?
C28B C27B H27D 108.9 . . ?
S6B C27B H27D 108.9 . . ?
H27C C27B H27D 107.7 . . ?
C27B C28B H28D 109.5 . . ?
C27B C28B H28E 109.5 . . ?
H28D C28B H28E 109.5 . . ?
C27B C28B H28F 109.5 . . ?
H28D C28B H28F 109.5 . . ?
H28E C28B H28F 109.5 . . ?
C14 S7 C29 108.88(16) . . ?
C31 P1 C43 107.02(15) . . ?
C31 P1 C37 103.04(14) . . ?
C43 P1 C37 104.66(14) . . ?
C31 P1 Pd1 115.46(11) . . ?
C43 P1 Pd1 109.60(10) . . ?
C37 P1 Pd1 116.14(10) . . ?
C61 P2 C49 104.22(14) . . ?
C61 P2 C55 103.82(14) . . ?
C49 P2 C55 105.82(14) . . ?
C61 P2 Pd1 117.39(10) . . ?
C49 P2 Pd1 112.43(10) . . ?
C55 P2 Pd1 112.11(10) . . ?
C2 Pd1 P2 88.61(9) . . ?
C2 Pd1 P1 88.73(9) . . ?
P2 Pd1 P1 175.95(3) . . ?
C2 Pd1 Cl3 179.03(9) . . ?
P2 Pd1 Cl3 91.91(4) . . ?
P1 Pd1 Cl3 90.71(4) . . ?
C2 Pd1 Br1 174.9(10) . . ?
P2 Pd1 Br1 88.6(10) . . ?
P1 Pd1 Br1 93.9(10) . . ?

loop_
_geom_bond_atom_site_label_1
_geom_bond_atom_site_label_2
_geom_bond_distance
_geom_bond_site_symmetry_2
_geom_bond_publ_flag
C1 C2 1.376(4) . ?
C1 C16 1.451(4) . ?
C1 S1 1.749(3) . ?
C2 C3 1.446(4) . ?
C2 Pd1 1.982(3) . ?
C3 N2 1.326(3) . ?
C3 N1 1.367(4) . ?
C4 N2 1.342(4) . ?
C4 N3 1.351(4) . ?
C4 C5 1.475(4) . ?
C5 C6 1.357(4) . ?
C5 S2B 1.71(3) . ?
C5 S2A 1.750(5) . ?
C6 C7 1.467(4) . ?
C6 S3 1.742(3) . ?
C7 N4 1.332(4) . ?
C7 N3 1.373(4) . ?
C8 N4 1.321(4) . ?
C8 N5 1.360(4) . ?
C8 C9 1.444(4) . ?
C9 C10 1.380(4) . ?
C9 S4 1.747(3) . ?
C10 C11 1.452(4) . ?
C10 S5 1.736(3) . ?
C11 N6 1.314(4) . ?
C11 N5 1.362(4) . ?
C12 N6 1.340(4) . ?
C12 N7 1.356(4) . ?
C12 C13 1.452(4) . ?
C13 C14 1.359(4) . ?
C13 S6A 1.751(5) . ?
C13 S6B 1.82(2) . ?
C14 C15 1.481(4) . ?
C14 S7 1.727(3) . ?
C15 N8 1.336(4) . ?
C15 N7 1.360(4) . ?
C16 N8 1.312(4) . ?
C16 N1 1.366(4) . ?
C17A C18A 1.521(10) . ?
C17A S1 1.801(5) . ?
C17A H17A 0.9900 . ?
C17A H17B 0.9900 . ?
C18A H18A 0.9800 . ?
C18A H18B 0.9800 . ?
C18A H18C 0.9800 . ?
C17B C18B 1.52(4) . ?
C17B S1 1.82(2) . ?
C17B H17C 0.9900 . ?
C17B H17D 0.9900 . ?
C18B H18D 0.9800 . ?
C18B H18E 0.9800 . ?
C18B H18F 0.9800 . ?
C21 C22 1.507(5) . ?
C21 S3 1.793(4) . ?
C21 H21A 0.9900 . ?
C21 H21B 0.9900 . ?
C22 H22A 0.9800 . ?
C22 H22B 0.9800 . ?
C22 H22C 0.9800 . ?
C23 C24 1.497(5) . ?
C23 S4 1.825(4) . ?
C23 H23A 0.9900 . ?
C23 H23B 0.9900 . ?
C24 H24A 0.9800 . ?
C24 H24B 0.9800 . ?
C24 H24C 0.9800 . ?
C25 C26 1.522(5) . ?
C25 S5 1.817(3) . ?
C25 H25A 0.9900 . ?
C25 H25B 0.9900 . ?
C26 H26A 0.9800 . ?
C26 H26B 0.9800 . ?
C26 H26C 0.9800 . ?
C29 C30 1.533(5) . ?
C29 S7 1.781(4) . ?
C29 H29A 0.9900 . ?
C29 H29B 0.9900 . ?
C30 H30A 0.9800 . ?
C30 H30B 0.9800 . ?
C30 H30C 0.9800 . ?
C31 C32 1.391(4) . ?
C31 C36 1.396(5) . ?
C31 P1 1.817(3) . ?
C32 C33 1.388(4) . ?
C32 H32 0.9500 . ?
C33 C34 1.377(5) . ?
C33 H33 0.9500 . ?
C34 C35 1.367(6) . ?
C34 H34 0.9500 . ?
C35 C36 1.391(5) . ?
C35 H35 0.9500 . ?
C36 H36 0.9500 . ?
C37 C42 1.381(5) . ?
C37 C38 1.383(4) . ?
C37 P1 1.829(3) . ?
C38 C39 1.388(5) . ?
C38 H38 0.9500 . ?
C39 C40 1.376(5) . ?
C39 H39 0.9500 . ?
C40 C41 1.368(5) . ?
C40 H40 0.9500 . ?
C41 C42 1.384(5) . ?
C41 H41 0.9500 . ?
C42 H42 0.9500 . ?
C43 C48 1.389(4) . ?
C43 C44 1.401(4) . ?
C43 P1 1.820(3) . ?
C44 C45 1.389(4) . ?
C44 H44 0.9500 . ?
C45 C46 1.367(5) . ?
C45 H45 0.9500 . ?
C46 C47 1.387(6) . ?
C46 H46 0.9500 . ?
C47 C48 1.387(5) . ?
C47 H47 0.9500 . ?
C48 H48 0.9500 . ?
C49 C50 1.394(4) . ?
C49 C54 1.397(4) . ?
C49 P2 1.820(3) . ?
C50 C51 1.387(4) . ?
C50 H50 0.9500 . ?
C51 C52 1.383(5) . ?
C51 H51 0.9500 . ?
C52 C53 1.382(5) . ?
C52 H52 0.9500 . ?
C53 C54 1.383(4) . ?
C53 H53 0.9500 . ?
C54 H54 0.9500 . ?
C55 C56 1.377(5) . ?
C55 C60 1.392(4) . ?
C55 P2 1.822(3) . ?
C56 C57 1.384(5) . ?
C56 H56 0.9500 . ?
C57 C58 1.376(6) . ?
C57 H57 0.9500 . ?
C58 C59 1.362(6) . ?
C58 H58 0.9500 . ?
C59 C60 1.391(5) . ?
C59 H59 0.9500 . ?
C60 H60 0.9500 . ?
C61 C66 1.394(4) . ?
C61 C62 1.394(4) . ?
C61 P2 1.820(3) . ?
C62 C63 1.389(5) . ?
C62 H62 0.9500 . ?
C63 C64 1.369(5) . ?
C63 H63 0.9500 . ?
C64 C65 1.376(5) . ?
C64 H64 0.9500 . ?
C65 C66 1.383(5) . ?
C65 H65 0.9500 . ?
C66 H66 0.9500 . ?
C67 Cl2 1.733(5) . ?
C67 Cl1 1.758(4) . ?
C67 H67A 0.9900 . ?
C67 H67B 0.9900 . ?
N1 H1N 0.76(3) . ?
N5 H5N 0.69(4) . ?
S2A C19A 1.805(5) . ?
C19A C20A 1.501(7) . ?
C19A H19A 0.9900 . ?
C19A H19B 0.9900 . ?
C20A H20A 0.9800 . ?
C20A H20B 0.9800 . ?
C20A H20C 0.9800 . ?
S2B C19B 1.800(11) . ?
C19B C20B 1.501(12) . ?
C19B H19C 0.9900 . ?
C19B H19D 0.9900 . ?
C20B H20D 0.9800 . ?
C20B H20E 0.9800 . ?
C20B H20F 0.9800 . ?
S6A C27A 1.809(4) . ?
C27A C28A 1.499(7) . ?
C27A H27A 0.9900 . ?
C27A H27B 0.9900 . ?
C28A H28A 0.9800 . ?
C28A H28B 0.9800 . ?
C28A H28C 0.9800 . ?
S6B C27B 1.804(11) . ?
C27B C28B 1.493(12) . ?
C27B H27C 0.9900 . ?
C27B H27D 0.9900 . ?
C28B H28D 0.9800 . ?
C28B H28E 0.9800 . ?
C28B H28F 0.9800 . ?
P1 Pd1 2.3371(8) . ?
P2 Pd1 2.3190(8) . ?
Pd1 Cl3 2.3789(17) . ?
Pd1 Br1 2.66(4) . ?

loop_
_geom_hbond_atom_site_label_D
_geom_hbond_atom_site_label_H
_geom_hbond_atom_site_label_A
_geom_hbond_distance_DH
_geom_hbond_distance_HA
_geom_hbond_distance_DA
_geom_hbond_angle_DHA
_geom_hbond_site_symmetry_A
_geom_hbond_publ_flag
N1 H1N N3 0.76(3) 2.23(3) 2.726(3) 124(3) . yes
N1 H1N N7 0.76(3) 2.26(4) 2.738(4) 121(3) . yes
N5 H5N N3 0.69(4) 2.29(4) 2.765(4) 128(4) . yes
N5 H5N N7 0.69(4) 2.33(3) 2.763(3) 122(4) . yes

loop_
_geom_torsion_atom_site_label_1
_geom_torsion_atom_site_label_2
_geom_torsion_atom_site_label_3
_geom_torsion_atom_site_label_4
_geom_torsion
_geom_torsion_site_symmetry_1
_geom_torsion_site_symmetry_2
_geom_torsion_site_symmetry_3
_geom_torsion_site_symmetry_4
_geom_torsion_publ_flag
C16 C1 C2 C3 -2.8(3) . . . . ?
S1 C1 C2 C3 178.6(3) . . . . ?
C16 C1 C2 Pd1 171.2(2) . . . . ?
S1 C1 C2 Pd1 -7.4(5) . . . . ?
C1 C2 C3 N2 -178.4(3) . . . . ?
Pd1 C2 C3 N2 6.5(4) . . . . ?
C1 C2 C3 N1 1.6(3) . . . . ?
Pd1 C2 C3 N1 -173.5(2) . . . . ?
N2 C4 C5 C6 178.7(3) . . . . ?
N3 C4 C5 C6 -1.3(4) . . . . ?
N2 C4 C5 S2B 7.3(9) . . . . ?
N3 C4 C5 S2B -172.8(9) . . . . ?
N2 C4 C5 S2A -6.0(4) . . . . ?
N3 C4 C5 S2A 173.9(3) . . . . ?
C4 C5 C6 C7 0.2(4) . . . . ?
S2B C5 C6 C7 170.2(10) . . . . ?
S2A C5 C6 C7 -174.3(3) . . . . ?
C4 C5 C6 S3 -175.8(3) . . . . ?
S2B C5 C6 S3 -5.8(11) . . . . ?
S2A C5 C6 S3 9.6(6) . . . . ?
C5 C6 C7 N4 177.9(3) . . . . ?
S3 C6 C7 N4 -6.0(5) . . . . ?
C5 C6 C7 N3 0.9(4) . . . . ?
S3 C6 C7 N3 177.0(2) . . . . ?
N4 C8 C9 C10 -174.3(3) . . . . ?
N5 C8 C9 C10 3.7(3) . . . . ?
N4 C8 C9 S4 -1.3(5) . . . . ?
N5 C8 C9 S4 176.8(2) . . . . ?
C8 C9 C10 C11 -1.5(3) . . . . ?
S4 C9 C10 C11 -174.7(2) . . . . ?
C8 C9 C10 S5 173.4(2) . . . . ?
S4 C9 C10 S5 0.2(4) . . . . ?
C9 C10 C11 N6 177.9(3) . . . . ?
S5 C10 C11 N6 3.3(5) . . . . ?
C9 C10 C11 N5 -1.3(3) . . . . ?
S5 C10 C11 N5 -175.9(2) . . . . ?
N6 C12 C13 C14 177.9(3) . . . . ?
N7 C12 C13 C14 -0.9(4) . . . . ?
N6 C12 C13 S6A -4.6(5) . . . . ?
N7 C12 C13 S6A 176.7(3) . . . . ?
N6 C12 C13 S6B 13.7(9) . . . . ?
N7 C12 C13 S6B -165.1(8) . . . . ?
C12 C13 C14 C15 0.1(4) . . . . ?
S6A C13 C14 C15 -177.4(3) . . . . ?
S6B C13 C14 C15 162.8(8) . . . . ?
C12 C13 C14 S7 -179.1(2) . . . . ?
S6A C13 C14 S7 3.4(5) . . . . ?
S6B C13 C14 S7 -16.4(9) . . . . ?
C13 C14 C15 N8 179.6(3) . . . . ?
S7 C14 C15 N8 -1.4(5) . . . . ?
C13 C14 C15 N7 0.8(4) . . . . ?
S7 C14 C15 N7 179.8(3) . . . . ?
C2 C1 C16 N8 -171.5(3) . . . . ?
S1 C1 C16 N8 7.4(4) . . . . ?
C2 C1 C16 N1 3.0(3) . . . . ?
S1 C1 C16 N1 -178.1(2) . . . . ?
C36 C31 C32 C33 0.6(5) . . . . ?
P1 C31 C32 C33 -176.9(3) . . . . ?
C31 C32 C33 C34 -0.2(5) . . . . ?
C32 C33 C34 C35 -0.8(6) . . . . ?
C33 C34 C35 C36 1.3(7) . . . . ?
C34 C35 C36 C31 -0.8(6) . . . . ?
C32 C31 C36 C35 -0.1(5) . . . . ?
P1 C31 C36 C35 177.5(3) . . . . ?
C42 C37 C38 C39 1.4(5) . . . . ?
P1 C37 C38 C39 -171.6(3) . . . . ?
C37 C38 C39 C40 -0.5(5) . . . . ?
C38 C39 C40 C41 -0.8(6) . . . . ?
C39 C40 C41 C42 1.2(6) . . . . ?
C38 C37 C42 C41 -1.0(6) . . . . ?
P1 C37 C42 C41 171.7(3) . . . . ?
C40 C41 C42 C37 -0.3(7) . . . . ?
C48 C43 C44 C45 -2.9(5) . . . . ?
P1 C43 C44 C45 177.9(3) . . . . ?
C43 C44 C45 C46 2.7(5) . . . . ?
C44 C45 C46 C47 -0.3(6) . . . . ?
C45 C46 C47 C48 -1.9(6) . . . . ?
C46 C47 C48 C43 1.6(5) . . . . ?
C44 C43 C48 C47 0.8(5) . . . . ?
P1 C43 C48 C47 179.9(3) . . . . ?
C54 C49 C50 C51 -0.2(5) . . . . ?
P2 C49 C50 C51 -179.9(3) . . . . ?
C49 C50 C51 C52 0.3(5) . . . . ?
C50 C51 C52 C53 -0.3(5) . . . . ?
C51 C52 C53 C54 0.2(5) . . . . ?
C52 C53 C54 C49 -0.1(5) . . . . ?
C50 C49 C54 C53 0.1(5) . . . . ?
P2 C49 C54 C53 179.8(2) . . . . ?
C60 C55 C56 C57 -0.6(5) . . . . ?
P2 C55 C56 C57 178.2(3) . . . . ?
C55 C56 C57 C58 0.2(6) . . . . ?
C56 C57 C58 C59 0.2(6) . . . . ?
C57 C58 C59 C60 -0.1(6) . . . . ?
C58 C59 C60 C55 -0.3(6) . . . . ?
C56 C55 C60 C59 0.6(5) . . . . ?
P2 C55 C60 C59 -178.2(3) . . . . ?
C66 C61 C62 C63 -0.9(5) . . . . ?
P2 C61 C62 C63 -177.8(3) . . . . ?
C61 C62 C63 C64 0.1(6) . . . . ?
C62 C63 C64 C65 0.7(6) . . . . ?
C63 C64 C65 C66 -0.6(5) . . . . ?
C64 C65 C66 C61 -0.2(5) . . . . ?
C62 C61 C66 C65 1.0(5) . . . . ?
P2 C61 C66 C65 178.0(3) . . . . ?
N8 C16 N1 C3 172.2(3) . . . . ?
C1 C16 N1 C3 -2.0(3) . . . . ?
N2 C3 N1 C16 -179.7(3) . . . . ?
C2 C3 N1 C16 0.3(3) . . . . ?
N1 C3 N2 C4 -3.8(5) . . . . ?
C2 C3 N2 C4 176.1(3) . . . . ?
N3 C4 N2 C3 2.0(5) . . . . ?
C5 C4 N2 C3 -178.1(3) . . . . ?
N2 C4 N3 C7 -178.2(3) . . . . ?
C5 C4 N3 C7 1.9(3) . . . . ?
N4 C7 N3 C4 -178.4(3) . . . . ?
C6 C7 N3 C4 -1.7(4) . . . . ?
N5 C8 N4 C7 -3.7(5) . . . . ?
C9 C8 N4 C7 173.9(3) . . . . ?
N3 C7 N4 C8 3.4(5) . . . . ?
C6 C7 N4 C8 -173.0(3) . . . . ?
N4 C8 N5 C11 173.2(3) . . . . ?
C9 C8 N5 C11 -4.8(4) . . . . ?
N6 C11 N5 C8 -175.4(3) . . . . ?
C10 C11 N5 C8 3.9(3) . . . . ?
N5 C11 N6 C12 -1.1(5) . . . . ?
C10 C11 N6 C12 179.8(3) . . . . ?
N7 C12 N6 C11 -1.4(5) . . . . ?
C13 C12 N6 C11 -179.9(3) . . . . ?
N6 C12 N7 C15 -177.3(3) . . . . ?
C13 C12 N7 C15 1.3(3) . . . . ?
N8 C15 N7 C12 180.0(3) . . . . ?
C14 C15 N7 C12 -1.3(3) . . . . ?
N1 C16 N8 C15 0.1(5) . . . . ?
C1 C16 N8 C15 173.4(3) . . . . ?
N7 C15 N8 C16 7.1(5) . . . . ?
C14 C15 N8 C16 -171.5(3) . . . . ?
C2 C1 S1 C17A -9.6(5) . . . . ?
C16 C1 S1 C17A 171.8(4) . . . . ?
C2 C1 S1 C17B 9.4(10) . . . . ?
C16 C1 S1 C17B -169.1(9) . . . . ?
C18A C17A S1 C1 145.9(8) . . . . ?
C18B C17B S1 C1 -157(2) . . . . ?
C6 C5 S2A C19A -43.2(4) . . . . ?
C4 C5 S2A C19A 143.0(3) . . . . ?
C5 S2A C19A C20A -57.5(4) . . . . ?
C6 C5 S2B C19B -47(2) . . . . ?
C4 C5 S2B C19B 121.3(16) . . . . ?
C5 S2B C19B C20B 150(3) . . . . ?
C5 C6 S3 C21 -131.4(3) . . . . ?
C7 C6 S3 C21 53.3(3) . . . . ?
C22 C21 S3 C6 178.5(3) . . . . ?
C10 C9 S4 C23 -138.9(3) . . . . ?
C8 C9 S4 C23 49.2(3) . . . . ?
C24 C23 S4 C9 64.3(3) . . . . ?
C9 C10 S5 C25 163.0(3) . . . . ?
C11 C10 S5 C25 -23.2(3) . . . . ?
C26 C25 S5 C10 -167.5(3) . . . . ?
C14 C13 S6A C27A -72.0(4) . . . . ?
C12 C13 S6A C27A 111.0(3) . . . . ?
C13 S6A C27A C28A -59.3(4) . . . . ?
C14 C13 S6B C27B -95.1(15) . . . . ?
C12 C13 S6B C27B 65.2(16) . . . . ?
C13 S6B C27B C28B 56(3) . . . . ?
C13 C14 S7 C29 -177.1(3) . . . . ?
C15 C14 S7 C29 4.0(4) . . . . ?
C30 C29 S7 C14 -178.5(3) . . . . ?
C32 C31 P1 C43 -113.5(3) . . . . ?
C36 C31 P1 C43 69.0(3) . . . . ?
C32 C31 P1 C37 136.4(3) . . . . ?
C36 C31 P1 C37 -41.1(3) . . . . ?
C32 C31 P1 Pd1 8.8(3) . . . . ?
C36 C31 P1 Pd1 -168.7(2) . . . . ?
C48 C43 P1 C31 -3.6(3) . . . . ?
C44 C43 P1 C31 175.6(2) . . . . ?
C48 C43 P1 C37 105.3(3) . . . . ?
C44 C43 P1 C37 -75.5(3) . . . . ?
C48 C43 P1 Pd1 -129.5(3) . . . . ?
C44 C43 P1 Pd1 49.7(3) . . . . ?
C42 C37 P1 C31 141.7(3) . . . . ?
C38 C37 P1 C31 -45.7(3) . . . . ?
C42 C37 P1 C43 29.9(3) . . . . ?
C38 C37 P1 C43 -157.5(3) . . . . ?
C42 C37 P1 Pd1 -91.1(3) . . . . ?
C38 C37 P1 Pd1 81.5(3) . . . . ?
C66 C61 P2 C49 52.7(3) . . . . ?
C62 C61 P2 C49 -130.4(3) . . . . ?
C66 C61 P2 C55 163.3(3) . . . . ?
C62 C61 P2 C55 -19.8(3) . . . . ?
C66 C61 P2 Pd1 -72.3(3) . . . . ?
C62 C61 P2 Pd1 104.5(3) . . . . ?
C50 C49 P2 C61 25.5(3) . . . . ?
C54 C49 P2 C61 -154.1(2) . . . . ?
C50 C49 P2 C55 -83.6(3) . . . . ?
C54 C49 P2 C55 96.7(3) . . . . ?
C50 C49 P2 Pd1 153.7(2) . . . . ?
C54 C49 P2 Pd1 -26.0(3) . . . . ?
C56 C55 P2 C61 -79.7(3) . . . . ?
C60 C55 P2 C61 99.1(3) . . . . ?
C56 C55 P2 C49 29.8(3) . . . . ?
C60 C55 P2 C49 -151.4(3) . . . . ?
C56 C55 P2 Pd1 152.7(2) . . . . ?
C60 C55 P2 Pd1 -28.5(3) . . . . ?
